data_9009708
loop_
_publ_author_name
'Catti, M.'
'Chiari, G.'
'Ferraris, G.'

_publ_section_title
;
 The structure of ferrarisite, Ca5(HAsO4)2(AsO4)2*9H2O:
 disorder, hydrogen bonding, and polymorphism with guerinite
 Locality: Sainte Marie-aux-Mines, Alsace, France
;
_journal_name_full 'Bulletin de Mineralogie'
_journal_page_first 541
_journal_page_last 546
_journal_volume 103
_journal_year 1980
_chemical_formula_sum 'As4 Ca5 H15.16 O25'
_chemical_name_mineral Ferrarisite
_space_group_IT_number 2
_symmetry_space_group_name_Hall '-P 1'
_symmetry_space_group_name_H-M 'P -1'
_cell_angle_alpha 106.16
_cell_angle_beta 92.94
_cell_angle_gamma 99.20
_cell_formula_units_Z 1
_cell_length_a 8.294
_cell_length_b 6.722
_cell_length_c 11.198
_cell_volume 588.904
_exptl_crystal_density_diffrn 2.581
_cod_depositor_comments
;
 Adding the _atom_site_type_symbol data item.

 Antanas Vaitkus,
 2017-01-18
;
_cod_original_formula_sum 'Ca5 As4 O25 H15.16'
_cod_database_code 9009708

loop_
_symmetry_equiv_pos_as_xyz
x,y,z
-x,-y,-z

loop_
_atom_site_aniso_label
_atom_site_aniso_U_11
_atom_site_aniso_U_22
_atom_site_aniso_U_33
_atom_site_aniso_U_12
_atom_site_aniso_U_13
_atom_site_aniso_U_23
Ca1 0.01090 0.01120 0.01900 0.00260 0.00320 0.00520
Ca2 0.01210 0.01120 0.01500 0.00170 0.00330 0.00440
Ca3 0.02110 0.02920 0.01300 0.00490 0.00420 0.00590
As1 0.00990 0.00990 0.01370 0.00180 0.00210 0.00470
As2 0.01000 0.00950 0.01190 0.00170 0.00320 0.00420
O1 0.01380 0.00930 0.02530 0.00500 0.00700 0.00550
O2 0.01520 0.01330 0.02030 0.00480 -0.00190 0.00850
O3 0.01150 0.01600 0.01820 -0.00080 0.00130 0.00410
O-h4 0.01450 0.03540 0.01690 0.00100 0.00330 0.01050
O5 0.01980 0.01330 0.02180 -0.00020 0.00830 0.00610
O6 0.01270 0.01210 0.01530 0.00600 0.00020 0.00640
O7 0.01430 0.01540 0.02000 0.00800 0.00660 0.00630
O8 0.02120 0.01720 0.01190 0.00040 0.00260 0.00230
Ow1 0.02260 0.01900 0.02930 0.00240 0.00140 0.00870
Ow2 0.02780 0.01550 0.02370 0.00440 0.00130 0.00820
Ow3 0.06400 0.04600 0.03300 -0.01700 0.00100 0.01400
Ow4 0.04100 0.13200 0.03200 0.04300 0.00400 0.02800
Wat5 0.05700 0.01900 0.03000 0.00200 0.03000 0.00600

loop_
_atom_site_label
_atom_site_type_symbol
_atom_site_fract_x
_atom_site_fract_y
_atom_site_fract_z
_atom_site_occupancy
_atom_site_U_iso_or_equiv
_atom_site_attached_hydrogens
Ca1 Ca 0.68248 0.61888 0.92486 1.00000 ? 0
Ca2 Ca 0.14429 0.80632 0.92317 1.00000 ? 0
Ca3 Ca 0.00000 0.00000 0.50000 1.00000 ? 0
As1 As 0.52429 0.05829 0.84251 1.00000 ? 0
As2 As 0.00723 0.26663 0.83694 1.00000 ? 0
O1 O 0.49770 0.29860 0.92070 1.00000 ? 0
O2 O 0.65620 -0.03600 0.91970 1.00000 ? 0
O3 O 0.34590 -0.11160 0.79340 1.00000 ? 0
O-h4 O 0.59640 0.06660 0.70060 1.00000 ? 0
O5 O 0.15010 0.44930 0.80800 1.00000 ? 0
O6 O 0.08470 0.15220 0.93890 1.00000 ? 0
O7 O -0.14650 0.37210 0.90660 1.00000 ? 0
O8 O -0.07250 0.07640 0.70290 1.00000 ? 0
Ow1 O 0.47470 0.53090 0.74430 1.00000 ? 0
Ow2 O 0.89290 0.71390 0.77240 1.00000 ? 0
Ow3 O 0.11050 0.36270 0.55520 1.00000 ? 0
Ow4 O 0.25540 -0.05310 0.57180 1.00000 ? 0
Wat5 O 0.69110 0.42880 0.56970 0.50000 ? 2
HOh4 H 0.69000 0.08100 0.71200 1.00000 0.03800 0
Hw1 H 0.38100 0.47100 0.77700 1.00000 0.03800 0
Hw21 H 0.90100 0.84300 0.74700 1.00000 0.03800 0
Hw22 H 0.87600 0.59600 0.70600 1.00000 0.03800 0
Hw31 H 0.21200 0.44700 0.51400 1.00000 0.03800 0
Hw32 H 0.13300 0.42900 0.64700 1.00000 0.03800 0
Hw4 H 0.25300 -0.06800 0.65700 1.00000 0.03800 0

loop_
_cod_changelog_entry_id
_cod_changelog_entry_author
_cod_changelog_entry_date
_cod_changelog_entry_text
1
;cod-tools version 3.8.0
Id: cif_guess_AMCSD_atom_types 9581 2023-05-17 12:35:41Z saulius
;
2023-05-18T11:40:36+03:00
;Derived hydrogen counts
from atom names that follow the AMCSD naming convention
(Wat == water, O-H == hydroxyl).
;
2
;cod-tools version 3.10.1
Id: cif_fix_AMCSD_aniso_labels 10200 2024-08-01 14:09:44Z saulius
;
2024-08-02T12:21:23+03:00
;Changed the following '_atom_site_aniso_label' values:
'Oh4' -> 'O-h4'
;
